data_7223219
loop_
_publ_author_name
'Wang, Li-Xia'
'hu, benquan'
'shen, gang'
'Tang, Yalin'
'Yang, Luo'

_publ_section_title
;
 Copper-catalyzed domino reaction to construct functionalized
 indolizinones
;
_journal_name_full 'RSC Adv.'
_journal_paper_doi 10.1039/C5RA20119E
_journal_year 2015
_chemical_formula_moiety 'C19 H13 Cl N2 O'
_chemical_formula_sum 'C19 H13 Cl N2 O'
_chemical_formula_weight 320.76
_chemical_name_systematic
;
 ?
;
_space_group_crystal_system triclinic
_space_group_IT_number 2
_space_group_name_Hall '-P 1'
_space_group_name_H-M_alt 'P -1'
_symmetry_space_group_name_Hall '-P 1'
_symmetry_space_group_name_H-M 'P -1'
_atom_sites_solution_hydrogens geom
_atom_sites_solution_primary direct
_audit_creation_date 2015-05-15
_audit_creation_method
;
Olex2 1.2
(compiled 2015.01.26 svn.r3150 for OlexSys, GUI svn.r4998)
;
_audit_update_record
;
2015-09-29 deposited with the CCDC.
2015-11-06 downloaded from the CCDC.
;
_cell_angle_alpha 63.632(9)
_cell_angle_beta 84.599(15)
_cell_angle_gamma 80.315(16)
_cell_formula_units_Z 2
_cell_length_a 7.400(3)
_cell_length_b 10.351(3)
_cell_length_c 11.137(4)
_cell_measurement_reflns_used 2674
_cell_measurement_temperature 173.1500
_cell_measurement_theta_max 27.4777
_cell_measurement_theta_min 2.2663
_cell_volume 753.2(5)
_computing_cell_refinement 'CrystalClear (Rigaku Inc., 2007)'
_computing_data_collection 'CrystalClear (Rigaku Inc., 2007)'
_computing_data_reduction 'CrystalClear (Rigaku Inc., 2007)'
_computing_molecular_graphics 'Olex2 (Dolomanov et al., 2009)'
_computing_publication_material 'CIFTAB (Sheldrick, 2013)'
_computing_structure_refinement 'SHELXL (Sheldrick, 2014)'
_computing_structure_solution
;
'SHELXT (Sheldrick, 2014)'
;
_diffrn_ambient_temperature 173.1500
_diffrn_detector_area_resol_mean 28.5714
_diffrn_measured_fraction_theta_full 0.987
_diffrn_measured_fraction_theta_max 0.982
_diffrn_measurement_details
;
scan:
    Number of images: 360
               Slice: -110.0000 - 70.0000
         Image width: 0.5000
            Exp time: 5.0000
       Rotation axis: Omega
               Omega: 0.0000
                 Chi: 45.0000
                 Phi: 0.0000
                 XTD: 40.1497
              2theta: -19.9431
scan:
    Number of images: 360
               Slice: -110.0000 - 70.0000
         Image width: 0.5000
            Exp time: 5.0000
       Rotation axis: Omega
               Omega: 0.0000
                 Chi: 45.0000
                 Phi: 270.0000
                 XTD: 40.1497
              2theta: -19.9431
scan:
    Number of images: 270
               Slice: -87.5000 - 47.5000
         Image width: 0.5000
            Exp time: 5.0000
       Rotation axis: Omega
               Omega: 0.0000
                 Chi: 45.0000
                 Phi: 180.0000
                 XTD: 40.1497
              2theta: -19.9431
;
_diffrn_measurement_device
;
Saturn724+ (2x2 bin mode)
;
_diffrn_measurement_device_details
;
AFC10: Fixed Chi 2 circle
;
_diffrn_measurement_device_type 'Saturn724+ CCD'
_diffrn_measurement_method '\w scans at fixed \c = 45\%'
_diffrn_orient_matrix_type d*Trek
_diffrn_orient_matrix_UB_11 0.0843
_diffrn_orient_matrix_UB_12 0.0984
_diffrn_orient_matrix_UB_13 0.0447
_diffrn_orient_matrix_UB_21 0.0497
_diffrn_orient_matrix_UB_22 -0.0211
_diffrn_orient_matrix_UB_23 -0.0946
_diffrn_orient_matrix_UB_31 -0.0766
_diffrn_orient_matrix_UB_32 0.0645
_diffrn_orient_matrix_UB_33 -0.0042
_diffrn_radiation_detector CCD
_diffrn_radiation_monochromator 'Graphite Monochromator'
_diffrn_radiation_type MoK\a
_diffrn_radiation_wavelength 0.71073
_diffrn_reflns_av_R_equivalents 0.0301
_diffrn_reflns_av_unetI/netI 0.0269
_diffrn_reflns_laue_measured_fraction_full 0.987
_diffrn_reflns_laue_measured_fraction_max 0.982
_diffrn_reflns_limit_h_max 9
_diffrn_reflns_limit_h_min -9
_diffrn_reflns_limit_k_max 13
_diffrn_reflns_limit_k_min -12
_diffrn_reflns_limit_l_max 14
_diffrn_reflns_limit_l_min -14
_diffrn_reflns_number 8623
_diffrn_reflns_point_group_measured_fraction_full 0.987
_diffrn_reflns_point_group_measured_fraction_max 0.982
_diffrn_reflns_theta_full 26.000
_diffrn_reflns_theta_max 27.489
_diffrn_reflns_theta_min 2.218
_diffrn_source 'Sealed Tube'
_diffrn_source_current 30.0000
_diffrn_source_power 1.5000
_diffrn_source_voltage 50.0000
_exptl_absorpt_coefficient_mu 0.259
_exptl_absorpt_correction_T_max 1.0000
_exptl_absorpt_correction_T_min 0.8491
_exptl_absorpt_correction_type multi-scan
_exptl_absorpt_process_details 'CrystalClear (Rigaku Inc., 2007)'
_exptl_crystal_colour yellow
_exptl_crystal_colour_primary yellow
_exptl_crystal_density_diffrn 1.414
_exptl_crystal_description block
_exptl_crystal_F_000 332
_exptl_crystal_size_max 0.31
_exptl_crystal_size_mid 0.29
_exptl_crystal_size_min 0.28
_refine_diff_density_max 1.346
_refine_diff_density_min -0.451
_refine_diff_density_rms 0.070
_refine_ls_extinction_method none
_refine_ls_goodness_of_fit_ref 1.788
_refine_ls_hydrogen_treatment constr
_refine_ls_matrix_type full
_refine_ls_number_parameters 208
_refine_ls_number_reflns 3400
_refine_ls_number_restraints 0
_refine_ls_restrained_S_all 1.788
_refine_ls_R_factor_all 0.0633
_refine_ls_R_factor_gt 0.0613
_refine_ls_shift/su_max 0.001
_refine_ls_shift/su_mean 0.000
_refine_ls_structure_factor_coef Fsqd
_refine_ls_weighting_details 'w=1/[\s^2^(Fo^2^)+(0.1000P)^2^] where P=(Fo^2^+2Fc^2^)/3'
_refine_ls_weighting_scheme calc
_refine_ls_wR_factor_gt 0.2141
_refine_ls_wR_factor_ref 0.2158
_reflns_Friedel_coverage 0.000
_reflns_number_gt 3275
_reflns_number_total 3400
_reflns_threshold_expression 'I > 2\s(I)'
_cod_data_source_file c5ra20119e2.cif
_cod_data_source_block sa4113
_cod_original_cell_volume 753.3(4)
_cod_database_code 7223219
_shelxl_version_number 2013-4
_shelx_space_group_comment
;
The symmetry employed for this shelxl refinement is uniquely defined
by the following loop, which should always be used as a source of
symmetry information in preference to the above space-group names.
They are only intended as comments.
;
_diffrn_number_total 3400
_olex2_refinement_description
;
1. Fixed Uiso
 At 1.2 times of:
  All C(H) groups
2.a Aromatic/amide H refined with riding coordinates:
 C2(H2), C3(H3), C4(H4), C5(H5), C7(H7), C8(H8), C9(H9), C10(H10), C12(H12),
 C15(H15), C16(H16), C17(H17), C18(H18)
;
_olex2_submission_special_instructions 'No special instructions were received'

loop_
_space_group_symop_operation_xyz
'x, y, z'
'-x, -y, -z'

loop_
_atom_site_label
_atom_site_type_symbol
_atom_site_fract_x
_atom_site_fract_y
_atom_site_fract_z
_atom_site_U_iso_or_equiv
_atom_site_adp_type
_atom_site_occupancy
_atom_site_site_symmetry_order
_atom_site_calc_flag
_atom_site_refinement_flags_posn
Cl1 Cl 0.30638(8) 0.39730(5) 0.40249(5) 0.0348(2) Uani 1 1 d .
O1 O 0.12624(19) 1.06700(14) 0.13179(14) 0.0265(4) Uani 1 1 d .
N1 N 0.3264(2) 0.9583(2) 0.42058(18) 0.0291(4) Uani 1 1 d .
N2 N 0.4100(2) 0.72715(16) 0.24527(16) 0.0205(4) Uani 1 1 d .
C1 C 0.2975(2) 0.8522(2) 0.39031(18) 0.0204(4) Uani 1 1 d .
C2 C 0.2010(3) 0.7394(2) 0.4732(2) 0.0271(4) Uani 1 1 d .
H2 H 0.1852 0.6670 0.4489 0.032 Uiso 1 1 calc R
C3 C 0.1287(3) 0.7374(3) 0.5938(2) 0.0338(5) Uani 1 1 d .
H3 H 0.0622 0.6639 0.6512 0.041 Uiso 1 1 calc R
C4 C 0.1572(3) 0.8466(3) 0.6273(2) 0.0341(5) Uani 1 1 d .
H4 H 0.1098 0.8481 0.7071 0.041 Uiso 1 1 calc R
C5 C 0.2574(3) 0.9524(3) 0.5394(2) 0.0364(5) Uani 1 1 d .
H5 H 0.2788 1.0240 0.5630 0.044 Uiso 1 1 calc R
C6 C 0.3688(2) 0.86904(19) 0.25016(18) 0.0190(4) Uani 1 1 d .
C7 C 0.5312(3) 0.9497(2) 0.2045(2) 0.0250(4) Uani 1 1 d .
H7 H 0.5144 1.0509 0.1673 0.030 Uiso 1 1 calc R
C8 C 0.6996(3) 0.8760(2) 0.2173(2) 0.0296(5) Uani 1 1 d .
H8 H 0.8002 0.9260 0.1956 0.035 Uiso 1 1 calc R
C9 C 0.7292(3) 0.7189(2) 0.2647(2) 0.0295(5) Uani 1 1 d .
H9 H 0.8454 0.6667 0.2898 0.035 Uiso 1 1 calc R
C10 C 0.5879(3) 0.6498(2) 0.27197(19) 0.0233(4) Uani 1 1 d .
H10 H 0.6077 0.5506 0.2947 0.028 Uiso 1 1 calc R
C11 C 0.2834(2) 0.71557(19) 0.16990(18) 0.0192(4) Uani 1 1 d .
C12 C 0.1568(2) 0.83774(19) 0.11883(18) 0.0205(4) Uani 1 1 d .
H12 H 0.0576 0.8502 0.0674 0.025 Uiso 1 1 calc R
C13 C 0.2012(2) 0.9438(2) 0.15709(18) 0.0205(4) Uani 1 1 d .
C14 C 0.2859(2) 0.5902(2) 0.1383(2) 0.0221(4) Uani 1 1 d .
C15 C 0.2638(3) 0.6226(2) 0.0026(2) 0.0280(5) Uani 1 1 d .
H15 H 0.2555 0.7187 -0.0623 0.034 Uiso 1 1 calc R
C16 C 0.2543(3) 0.5135(2) -0.0349(2) 0.0314(5) Uani 1 1 d .
H16 H 0.2399 0.5365 -0.1245 0.038 Uiso 1 1 calc R
C17 C 0.2661(3) 0.3703(2) 0.0605(2) 0.0329(5) Uani 1 1 d .
H17 H 0.2597 0.2972 0.0347 0.039 Uiso 1 1 calc R
C18 C 0.2874(3) 0.3348(2) 0.1942(2) 0.0307(5) Uani 1 1 d .
H18 H 0.2957 0.2383 0.2582 0.037 Uiso 1 1 calc R
C19 C 0.2965(3) 0.4451(2) 0.2321(2) 0.0259(4) Uani 1 1 d .

loop_
_atom_site_aniso_label
_atom_site_aniso_U_11
_atom_site_aniso_U_22
_atom_site_aniso_U_33
_atom_site_aniso_U_23
_atom_site_aniso_U_13
_atom_site_aniso_U_12
Cl1 0.0493(4) 0.0294(4) 0.0222(3) -0.0068(3) -0.0012(2) -0.0096(3)
O1 0.0316(7) 0.0187(7) 0.0298(8) -0.0113(6) -0.0086(6) 0.0017(5)
N1 0.0337(9) 0.0339(10) 0.0266(9) -0.0185(8) -0.0012(7) -0.0071(7)
N2 0.0212(8) 0.0199(8) 0.0219(8) -0.0107(6) -0.0022(6) -0.0015(6)
C1 0.0172(8) 0.0268(10) 0.0197(9) -0.0127(8) -0.0043(6) 0.0006(7)
C2 0.0267(10) 0.0298(10) 0.0267(10) -0.0139(8) 0.0015(7) -0.0059(8)
C3 0.0314(11) 0.0415(12) 0.0253(10) -0.0119(9) 0.0034(8) -0.0073(9)
C4 0.0339(11) 0.0474(13) 0.0222(10) -0.0194(10) -0.0010(8) 0.0033(9)
C5 0.0394(12) 0.0472(14) 0.0343(12) -0.0288(11) -0.0018(9) -0.0039(10)
C6 0.0196(8) 0.0197(9) 0.0197(8) -0.0103(7) -0.0019(6) -0.0021(6)
C7 0.0274(10) 0.0270(10) 0.0260(9) -0.0149(8) 0.0022(7) -0.0094(7)
C8 0.0242(10) 0.0391(12) 0.0331(11) -0.0211(9) 0.0052(8) -0.0122(8)
C9 0.0200(9) 0.0382(12) 0.0307(11) -0.0166(9) -0.0013(7) -0.0001(8)
C10 0.0218(9) 0.0245(9) 0.0229(9) -0.0107(7) -0.0028(7) 0.0010(7)
C11 0.0195(8) 0.0200(9) 0.0191(8) -0.0087(7) 0.0010(6) -0.0057(6)
C12 0.0218(8) 0.0203(9) 0.0206(9) -0.0094(7) -0.0028(7) -0.0039(7)
C13 0.0207(9) 0.0220(9) 0.0191(8) -0.0085(7) -0.0013(7) -0.0045(7)
C14 0.0209(9) 0.0215(9) 0.0279(9) -0.0142(8) -0.0003(7) -0.0032(7)
C15 0.0296(10) 0.0213(10) 0.0374(12) -0.0165(9) -0.0009(8) -0.0039(7)
C16 0.0383(12) 0.0333(11) 0.0301(11) -0.0197(9) -0.0041(9) -0.0057(9)
C17 0.0344(11) 0.0275(11) 0.0448(13) -0.0227(10) 0.0019(9) -0.0068(8)
C18 0.0336(11) 0.0236(10) 0.0369(12) -0.0148(9) 0.0059(9) -0.0080(8)
C19 0.0271(10) 0.0272(10) 0.0233(10) -0.0107(8) 0.0006(7) -0.0052(7)

loop_
_atom_type_symbol
_atom_type_description
_atom_type_scat_dispersion_real
_atom_type_scat_dispersion_imag
_atom_type_scat_source
C C 0.0033 0.0016 'International Tables Vol C Tables 4.2.6.8 and 6.1.1.4'
H H 0.0000 0.0000 'International Tables Vol C Tables 4.2.6.8 and 6.1.1.4'
Cl Cl 0.1484 0.1585 'International Tables Vol C Tables 4.2.6.8 and 6.1.1.4'
N N 0.0061 0.0033 'International Tables Vol C Tables 4.2.6.8 and 6.1.1.4'
O O 0.0106 0.0060 'International Tables Vol C Tables 4.2.6.8 and 6.1.1.4'

loop_
_geom_angle_atom_site_label_1
_geom_angle_atom_site_label_2
_geom_angle_atom_site_label_3
_geom_angle
C1 N1 C5 117.00(19)
C10 N2 C6 119.63(15)
C11 N2 C6 110.10(14)
C11 N2 C10 126.21(16)
N1 C1 C2 123.59(19)
N1 C1 C6 114.91(17)
C2 C1 C6 121.39(16)
C1 C2 H2 120.9
C1 C2 C3 118.22(19)
C3 C2 H2 120.9
C2 C3 H3 120.4
C4 C3 C2 119.1(2)
C4 C3 H3 120.4
C3 C4 H4 120.9
C5 C4 C3 118.3(2)
C5 C4 H4 120.9
N1 C5 C4 123.8(2)
N1 C5 H5 118.1
C4 C5 H5 118.1
N2 C6 C1 111.55(15)
N2 C6 C7 111.13(15)
N2 C6 C13 102.05(13)
C1 C6 C13 105.61(14)
C7 C6 C1 111.90(15)
C7 C6 C13 114.11(15)
C6 C7 H7 120.1
C8 C7 C6 119.76(18)
C8 C7 H7 120.1
C7 C8 H8 119.4
C7 C8 C9 121.23(18)
C9 C8 H8 119.4
C8 C9 H9 120.2
C10 C9 C8 119.57(18)
C10 C9 H9 120.2
N2 C10 H10 120.0
C9 C10 N2 119.96(18)
C9 C10 H10 120.0
N2 C11 C14 125.20(16)
C12 C11 N2 112.21(16)
C12 C11 C14 122.49(16)
C11 C12 H12 125.4
C11 C12 C13 109.14(16)
C13 C12 H12 125.4
O1 C13 C6 122.97(16)
O1 C13 C12 130.66(17)
C12 C13 C6 106.30(15)
C15 C14 C11 116.94(17)
C19 C14 C11 125.23(18)
C19 C14 C15 117.69(17)
C14 C15 H15 119.6
C16 C15 C14 120.89(19)
C16 C15 H15 119.6
C15 C16 H16 119.9
C15 C16 C17 120.1(2)
C17 C16 H16 119.9
C16 C17 H17 119.8
C16 C17 C18 120.47(19)
C18 C17 H17 119.8
C17 C18 H18 120.3
C17 C18 C19 119.41(19)
C19 C18 H18 120.3
C14 C19 Cl1 120.61(16)
C14 C19 C18 121.43(19)
C18 C19 Cl1 117.83(16)

loop_
_geom_bond_atom_site_label_1
_geom_bond_atom_site_label_2
_geom_bond_distance
Cl1 C19 1.741(2)
O1 C13 1.219(2)
N1 C1 1.336(2)
N1 C5 1.351(3)
N2 C6 1.473(2)
N2 C10 1.404(2)
N2 C11 1.368(2)
C1 C2 1.387(3)
C1 C6 1.542(2)
C2 H2 0.9300
C2 C3 1.390(3)
C3 H3 0.9300
C3 C4 1.390(3)
C4 H4 0.9300
C4 C5 1.376(3)
C5 H5 0.9300
C6 C7 1.499(3)
C6 C13 1.555(2)
C7 H7 0.9300
C7 C8 1.332(3)
C8 H8 0.9300
C8 C9 1.452(3)
C9 H9 0.9300
C9 C10 1.340(3)
C10 H10 0.9300
C11 C12 1.365(2)
C11 C14 1.486(2)
C12 H12 0.9300
C12 C13 1.434(2)
C14 C15 1.414(3)
C14 C19 1.391(3)
C15 H15 0.9300
C15 C16 1.380(3)
C16 H16 0.9300
C16 C17 1.382(3)
C17 H17 0.9300
C17 C18 1.384(3)
C18 H18 0.9300
C18 C19 1.394(3)

loop_
_geom_torsion_atom_site_label_1
_geom_torsion_atom_site_label_2
_geom_torsion_atom_site_label_3
_geom_torsion_atom_site_label_4
_geom_torsion
N1 C1 C2 C3 0.7(3)
N1 C1 C6 N2 154.21(16)
N1 C1 C6 C7 29.0(2)
N1 C1 C6 C13 -95.71(18)
N2 C6 C7 C8 -26.6(2)
N2 C6 C13 O1 -178.48(17)
N2 C6 C13 C12 4.25(18)
N2 C11 C12 C13 2.1(2)
N2 C11 C14 C15 -131.18(19)
N2 C11 C14 C19 53.1(3)
C1 N1 C5 C4 -1.6(3)
C1 C2 C3 C4 -0.7(3)
C1 C6 C7 C8 98.8(2)
C1 C6 C13 O1 64.8(2)
C1 C6 C13 C12 -112.47(16)
C2 C1 C6 N2 -29.6(2)
C2 C1 C6 C7 -154.84(17)
C2 C1 C6 C13 80.4(2)
C2 C3 C4 C5 -0.3(3)
C3 C4 C5 N1 1.5(3)
C5 N1 C1 C2 0.4(3)
C5 N1 C1 C6 176.44(17)
C6 N2 C10 C9 -18.6(3)
C6 N2 C11 C12 0.9(2)
C6 N2 C11 C14 177.33(16)
C6 C1 C2 C3 -175.09(18)
C6 C7 C8 C9 5.2(3)
C7 C6 C13 O1 -58.5(2)
C7 C6 C13 C12 124.21(17)
C7 C8 C9 C10 12.6(3)
C8 C9 C10 N2 -5.6(3)
C10 N2 C6 C1 -92.10(19)
C10 N2 C6 C7 33.5(2)
C10 N2 C6 C13 155.56(16)
C10 N2 C11 C12 -156.10(18)
C10 N2 C11 C14 20.3(3)
C11 N2 C6 C1 109.17(16)
C11 N2 C6 C7 -125.19(17)
C11 N2 C6 C13 -3.17(19)
C11 N2 C10 C9 136.4(2)
C11 C12 C13 O1 179.0(2)
C11 C12 C13 C6 -4.0(2)
C11 C14 C15 C16 -176.46(18)
C11 C14 C19 Cl1 0.5(3)
C11 C14 C19 C18 176.29(18)
C12 C11 C14 C15 44.9(3)
C12 C11 C14 C19 -130.8(2)
C13 C6 C7 C8 -141.34(19)
C14 C11 C12 C13 -174.46(16)
C14 C15 C16 C17 0.1(3)
C15 C14 C19 Cl1 -175.16(15)
C15 C14 C19 C18 0.6(3)
C15 C16 C17 C18 0.0(3)
C16 C17 C18 C19 0.2(3)
C17 C18 C19 Cl1 175.37(16)
C17 C18 C19 C14 -0.5(3)
C19 C14 C15 C16 -0.4(3)
